data_7045105
loop_
_publ_author_name
'V\'ahovsk\'a, L'
'Vitushkina, S.'
'Poto\<c\<n\'ak, I'
'Tr\'avn\'i\<cek, Z'
'Herchel, R.'

_publ_section_title
;
 Effect of linear and non-linear pseudohalides on the structural and
 magnetic properties of Co(ii) hexacoordinate single-molecule magnets.
;
_journal_issue 5
_journal_name_full 'Dalton transactions (Cambridge, England : 2003)'
_journal_page_first 1498
_journal_page_last 1512
_journal_paper_doi 10.1039/c7dt04256f
_journal_volume 47
_journal_year 2018
_chemical_formula_moiety 'C24 H24 Co N12 O2, 2(C3 N3 O2)'
_chemical_formula_sum 'C30 H24 Co N18 O6'
_chemical_formula_weight 791.60
_space_group_crystal_system monoclinic
_space_group_IT_number 14
_space_group_name_Hall '-P 2ybc'
_space_group_name_H-M_alt 'P 1 21/c 1'
_symmetry_space_group_name_Hall '-P 2ybc'
_symmetry_space_group_name_H-M 'P 1 21/c 1'
_atom_sites_solution_hydrogens mixed
_atom_sites_solution_primary direct
_atom_sites_solution_secondary difmap
_audit_creation_method SHELXL-2014/7
_audit_update_record
;
2017-12-18 deposited with the CCDC.
2017-12-18 downloaded from the CCDC.
;
_cell_angle_alpha 90
_cell_angle_beta 101.741(4)
_cell_angle_gamma 90
_cell_formula_units_Z 2
_cell_length_a 7.6946(3)
_cell_length_b 13.5526(6)
_cell_length_c 16.7231(8)
_cell_measurement_reflns_used 3703
_cell_measurement_temperature 173(2)
_cell_measurement_theta_max 29.2800
_cell_measurement_theta_min 4.0030
_cell_volume 1707.43(13)
_computing_cell_refinement 'CrysAlis RED (Oxford Diffraction, 2007)'
_computing_data_collection 'CrysAlis CCD (Oxford Diffraction, 2007)'
_computing_data_reduction 'CrysAlis RED (Oxford Diffraction, 2007)'
_computing_molecular_graphics 'DIAMOND (Brandenburg, 2001)'
_computing_publication_material 'SHELXL-2014/7 (Sheldrick, 2014)'
_computing_structure_refinement 'SHELXL-2014/7 (Sheldrick, 2014)'
_computing_structure_solution 'SUPERFLIP (Palatinus, 2007)'
_diffrn_ambient_temperature 173(2)
_diffrn_detector_area_resol_mean 8.3438
_diffrn_measured_fraction_theta_full 0.999
_diffrn_measured_fraction_theta_max 0.999
_diffrn_measurement_device_type 'Xcalibur, Sapphire2, large Be window'
_diffrn_measurement_method '\w scans'
_diffrn_radiation_type MoK\a
_diffrn_radiation_wavelength 0.71073
_diffrn_reflns_av_R_equivalents 0.0217
_diffrn_reflns_av_unetI/netI 0.0277
_diffrn_reflns_Laue_measured_fraction_full 0.999
_diffrn_reflns_Laue_measured_fraction_max 0.999
_diffrn_reflns_limit_h_max 9
_diffrn_reflns_limit_h_min -9
_diffrn_reflns_limit_k_max 17
_diffrn_reflns_limit_k_min -15
_diffrn_reflns_limit_l_max 19
_diffrn_reflns_limit_l_min -20
_diffrn_reflns_number 10955
_diffrn_reflns_point_group_measured_fraction_full 0.999
_diffrn_reflns_point_group_measured_fraction_max 0.999
_diffrn_reflns_theta_full 25.242
_diffrn_reflns_theta_max 26.499
_diffrn_reflns_theta_min 3.006
_diffrn_source 'Enhance (Mo) X-ray Source'
_exptl_absorpt_coefficient_mu 0.576
_exptl_absorpt_correction_T_max 0.944
_exptl_absorpt_correction_T_min 0.814
_exptl_absorpt_correction_type analytical
_exptl_absorpt_process_details
;
CrysAlisPro, Agilent Technologies,
Version 1.171.36.32 (release 02-08-2013 CrysAlis171 .NET)
(compiled Aug  2 2013,16:46:58)
Analytical numeric absorption correction using a multifaceted crystal
            model based on expressions derived by R.C. Clark & J.S. Reid.
(Clark, R. C. & Reid, J. S. (1995). Acta Cryst. A51, 887-897)
;
_exptl_crystal_colour yellow
_exptl_crystal_density_diffrn 1.540
_exptl_crystal_description needle
_exptl_crystal_F_000 810
_exptl_crystal_size_max 0.5603
_exptl_crystal_size_mid 0.1479
_exptl_crystal_size_min 0.1042
_refine_diff_density_max 0.236
_refine_diff_density_min -0.467
_refine_diff_density_rms 0.056
_refine_ls_extinction_method none
_refine_ls_goodness_of_fit_ref 1.056
_refine_ls_hydrogen_treatment mixed
_refine_ls_matrix_type full
_refine_ls_number_parameters 266
_refine_ls_number_reflns 3536
_refine_ls_number_restraints 0
_refine_ls_restrained_S_all 1.056
_refine_ls_R_factor_all 0.0470
_refine_ls_R_factor_gt 0.0356
_refine_ls_shift/su_max 0.000
_refine_ls_shift/su_mean 0.000
_refine_ls_structure_factor_coef Fsqd
_refine_ls_weighting_details 'w=1/[\s^2^(Fo^2^)+(0.0437P)^2^+1.0184P] where P=(Fo^2^+2Fc^2^)/3'
_refine_ls_weighting_scheme calc
_refine_ls_wR_factor_gt 0.0896
_refine_ls_wR_factor_ref 0.0958
_reflns_Friedel_coverage 0.000
_reflns_number_gt 2931
_reflns_number_total 3536
_reflns_threshold_expression 'I > 2\s(I)'
_cod_data_source_file c7dt04256f2.cif
_cod_data_source_block shelx_CCDC4
_cod_depositor_comments 'Adding full bibliography for 7045101--7045106.cif.'
_cod_database_code 7045105
_shelx_shelxl_version_number 2014/7
_shelx_space_group_comment
;
The symmetry employed for this shelxl refinement is uniquely defined
by the following loop, which should always be used as a source of
symmetry information in preference to the above space-group names.
They are only intended as comments.
;

loop_
_space_group_symop_operation_xyz
'x, y, z'
'-x, y+1/2, -z+1/2'
'-x, -y, -z'
'x, -y-1/2, z-1/2'

loop_
_atom_site_label
_atom_site_type_symbol
_atom_site_fract_x
_atom_site_fract_y
_atom_site_fract_z
_atom_site_U_iso_or_equiv
_atom_site_adp_type
_atom_site_occupancy
_atom_site_site_symmetry_order
_atom_site_calc_flag
_atom_site_refinement_flags_posn
_atom_site_refinement_flags_adp
_atom_site_refinement_flags_occupancy
Co1 Co 0.5000 0.5000 0.0000 0.02088(12) Uani 1 2 d S . P
O3 O 0.73673(19) 0.72776(11) 0.12064(10) 0.0332(4) Uani 1 1 d . . .
O1 O 0.6624(2) 0.53148(13) 0.11536(10) 0.0281(3) Uani 1 1 d . . .
N50 N 0.3480(2) 0.63095(12) 0.00839(10) 0.0223(4) Uani 1 1 d . . .
O2 O 0.5582(2) 0.73713(14) 0.20706(12) 0.0535(5) Uani 1 1 d . . .
N4 N 0.6488(2) 0.77665(13) 0.16278(10) 0.0260(4) Uani 1 1 d . . .
N60 N 0.0746(2) 0.16424(14) 0.17759(12) 0.0346(4) Uani 1 1 d . . .
N10 N 0.3652(2) 0.39174(12) 0.05490(10) 0.0225(4) Uani 1 1 d . . .
N20 N 0.2215(2) 0.38827(12) 0.09250(10) 0.0244(4) Uani 1 1 d . . .
N30 N 0.3446(2) 0.24099(12) 0.09675(10) 0.0226(4) Uani 1 1 d . . .
N40 N 0.3912(3) 0.14081(14) 0.11474(15) 0.0363(5) Uani 1 1 d . . .
N3 N 0.8143(4) 0.95425(17) 0.05321(16) 0.0601(7) Uani 1 1 d . . .
N2 N 0.4817(3) 0.97672(16) 0.24537(13) 0.0496(6) Uani 1 1 d . . .
C65 C -0.0509(3) 0.1314(2) 0.21656(15) 0.0411(6) Uani 1 1 d . . .
H65 H -0.0526 0.0630 0.2289 0.049 Uiso 1 1 calc R U .
C53 C 0.1809(3) 0.81069(16) 0.02120(13) 0.0300(5) Uani 1 1 d . . .
H53 H 0.1241 0.8720 0.0261 0.036 Uiso 1 1 calc R U .
C61 C 0.0744(3) 0.26100(16) 0.16104(12) 0.0250(4) Uani 1 1 d . . .
C54 C 0.1190(3) 0.72550(16) 0.05064(13) 0.0286(5) Uani 1 1 d . . .
H54 H 0.0185 0.7272 0.0755 0.034 Uiso 1 1 calc R U .
C1 C 0.6520(3) 0.87697(16) 0.15711(13) 0.0293(5) Uani 1 1 d . . .
C51 C 0.4064(2) 0.71522(14) -0.02124(11) 0.0218(4) Uani 1 1 d . . .
C62 C -0.0474(3) 0.32689(18) 0.18194(14) 0.0338(5) Uani 1 1 d . . .
H62 H -0.0438 0.3950 0.1689 0.041 Uiso 1 1 calc R U .
C21 C 0.2111(2) 0.29669(15) 0.11737(12) 0.0225(4) Uani 1 1 d . . .
C11 C 0.4375(2) 0.30310(14) 0.05810(11) 0.0209(4) Uani 1 1 d . . .
C52 C 0.3276(3) 0.80622(15) -0.01588(13) 0.0267(4) Uani 1 1 d . . .
H52 H 0.3723 0.8640 -0.0368 0.032 Uiso 1 1 calc R U .
C55 C 0.2059(3) 0.63676(16) 0.04343(12) 0.0266(4) Uani 1 1 d . . .
H55 H 0.1631 0.5782 0.0640 0.032 Uiso 1 1 calc R U .
C2 C 0.5577(3) 0.93210(17) 0.20555(13) 0.0339(5) Uani 1 1 d . . .
C3 C 0.7426(3) 0.92042(17) 0.10016(15) 0.0376(5) Uani 1 1 d . . .
C64 C -0.1763(3) 0.1910(2) 0.23949(14) 0.0404(6) Uani 1 1 d . . .
H64 H -0.2628 0.1642 0.2666 0.049 Uiso 1 1 calc R U .
C63 C -0.1745(3) 0.2903(2) 0.22252(15) 0.0417(6) Uani 1 1 d . . .
H63 H -0.2590 0.3334 0.2383 0.050 Uiso 1 1 calc R U .
H2O H 0.685(3) 0.592(2) 0.1242(16) 0.045(8) Uiso 1 1 d . . .
H1O H 0.624(4) 0.520(2) 0.156(2) 0.063(10) Uiso 1 1 d . . .
H2N H 0.301(4) 0.107(2) 0.0791(18) 0.057(9) Uiso 1 1 d . . .
H1N H 0.379(4) 0.134(2) 0.167(2) 0.080(11) Uiso 1 1 d . . .

loop_
_atom_site_aniso_label
_atom_site_aniso_U_11
_atom_site_aniso_U_22
_atom_site_aniso_U_33
_atom_site_aniso_U_23
_atom_site_aniso_U_13
_atom_site_aniso_U_12
Co1 0.0244(2) 0.01687(19) 0.0241(2) 0.00226(16) 0.01145(14) 0.00076(15)
O3 0.0346(8) 0.0273(8) 0.0410(9) -0.0047(7) 0.0155(7) 0.0001(6)
O1 0.0368(8) 0.0236(8) 0.0254(8) 0.0003(7) 0.0097(7) -0.0023(7)
N50 0.0246(8) 0.0220(8) 0.0218(8) 0.0007(7) 0.0078(6) 0.0010(7)
O2 0.0541(11) 0.0520(12) 0.0574(12) 0.0055(10) 0.0183(9) 0.0004(9)
N4 0.0234(8) 0.0301(10) 0.0259(9) 0.0005(8) 0.0080(7) -0.0011(7)
N60 0.0331(10) 0.0336(11) 0.0393(11) 0.0089(9) 0.0127(8) -0.0055(8)
N10 0.0233(8) 0.0217(9) 0.0251(8) 0.0021(7) 0.0109(7) -0.0009(7)
N20 0.0248(8) 0.0237(9) 0.0275(9) 0.0016(7) 0.0119(7) -0.0010(7)
N30 0.0259(8) 0.0182(8) 0.0255(9) 0.0038(7) 0.0092(7) 0.0004(7)
N40 0.0443(12) 0.0207(9) 0.0495(13) 0.0126(9) 0.0224(10) 0.0068(9)
N3 0.0849(18) 0.0359(13) 0.0738(17) 0.0061(12) 0.0500(15) 0.0003(12)
N2 0.0815(17) 0.0354(12) 0.0404(12) 0.0054(10) 0.0319(12) 0.0168(11)
C65 0.0398(13) 0.0444(14) 0.0405(13) 0.0106(12) 0.0110(11) -0.0129(11)
C53 0.0320(11) 0.0281(11) 0.0308(11) 0.0007(9) 0.0085(9) 0.0078(9)
C61 0.0240(10) 0.0310(11) 0.0206(10) 0.0014(9) 0.0056(8) -0.0063(8)
C54 0.0255(10) 0.0355(12) 0.0268(11) -0.0008(9) 0.0102(8) 0.0034(9)
C1 0.0342(11) 0.0280(11) 0.0272(11) 0.0008(9) 0.0097(9) 0.0020(9)
C51 0.0248(10) 0.0219(10) 0.0189(9) 0.0020(8) 0.0048(7) 0.0007(8)
C62 0.0324(11) 0.0383(13) 0.0338(12) 0.0008(10) 0.0139(9) -0.0014(10)
C21 0.0228(9) 0.0235(10) 0.0215(9) 0.0012(8) 0.0054(8) -0.0025(8)
C11 0.0237(9) 0.0197(9) 0.0201(9) 0.0016(8) 0.0066(8) -0.0001(8)
C52 0.0302(10) 0.0222(10) 0.0289(10) 0.0022(9) 0.0087(9) 0.0025(8)
C55 0.0273(10) 0.0288(11) 0.0263(10) 0.0021(9) 0.0114(8) 0.0001(9)
C2 0.0475(13) 0.0280(11) 0.0280(11) 0.0052(10) 0.0116(10) 0.0044(10)
C3 0.0496(14) 0.0239(11) 0.0436(14) -0.0009(11) 0.0198(11) 0.0031(10)
C64 0.0326(12) 0.0625(17) 0.0287(11) 0.0063(12) 0.0120(9) -0.0151(11)
C63 0.0329(12) 0.0591(17) 0.0373(13) -0.0025(12) 0.0169(10) -0.0027(11)

loop_
_atom_type_symbol
_atom_type_description
_atom_type_scat_dispersion_real
_atom_type_scat_dispersion_imag
_atom_type_scat_source
C C 0.0033 0.0016 'International Tables Vol C Tables 4.2.6.8 and 6.1.1.4'
H H 0.0000 0.0000 'International Tables Vol C Tables 4.2.6.8 and 6.1.1.4'
N N 0.0061 0.0033 'International Tables Vol C Tables 4.2.6.8 and 6.1.1.4'
O O 0.0106 0.0060 'International Tables Vol C Tables 4.2.6.8 and 6.1.1.4'
Co Co 0.3494 0.9721 'International Tables Vol C Tables 4.2.6.8 and 6.1.1.4'

loop_
_geom_angle_atom_site_label_1
_geom_angle_atom_site_label_2
_geom_angle_atom_site_label_3
_geom_angle
_geom_angle_site_symmetry_1
_geom_angle_site_symmetry_3
N10 Co1 N10 180.0 3_665 .
N10 Co1 O1 90.30(7) 3_665 .
N10 Co1 O1 89.70(7) . .
N10 Co1 O1 89.70(7) 3_665 3_665
N10 Co1 O1 90.30(7) . 3_665
O1 Co1 O1 180.0 . 3_665
N10 Co1 N50 77.07(6) 3_665 .
N10 Co1 N50 102.93(6) . .
O1 Co1 N50 90.13(6) . .
O1 Co1 N50 89.87(6) 3_665 .
N10 Co1 N50 102.93(6) 3_665 3_665
N10 Co1 N50 77.07(6) . 3_665
O1 Co1 N50 89.87(6) . 3_665
O1 Co1 N50 90.13(6) 3_665 3_665
N50 Co1 N50 180.0 . 3_665
Co1 O1 H2O 114.8(18) . .
Co1 O1 H1O 118(2) . .
H2O O1 H1O 98(3) . .
C55 N50 C51 117.97(17) . .
C55 N50 Co1 125.44(14) . .
C51 N50 Co1 116.53(12) . .
O2 N4 O3 122.61(18) . .
O2 N4 C1 119.60(18) . .
O3 N4 C1 117.77(17) . .
C61 N60 C65 117.0(2) . .
C11 N10 N20 108.70(15) . .
C11 N10 Co1 114.19(12) . .
N20 N10 Co1 137.05(13) . .
C21 N20 N10 106.39(16) . .
C11 N30 C21 105.85(16) . .
C11 N30 N40 124.16(16) . .
C21 N30 N40 129.87(16) . .
N30 N40 H2N 102.4(18) . .
N30 N40 H1N 104(2) . .
H2N N40 H1N 111(3) . .
N60 C65 C64 123.8(2) . .
N60 C65 H65 118.1 . .
C64 C65 H65 118.1 . .
C54 C53 C52 119.5(2) . .
C54 C53 H53 120.3 . .
C52 C53 H53 120.3 . .
N60 C61 C62 123.30(19) . .
N60 C61 C21 116.83(18) . .
C62 C61 C21 119.86(19) . .
C53 C54 C55 119.07(19) . .
C53 C54 H54 120.5 . .
C55 C54 H54 120.5 . .
N4 C1 C2 118.07(19) . .
N4 C1 C3 118.65(19) . .
C2 C1 C3 123.2(2) . .
N50 C51 C52 122.95(18) . .
N50 C51 C11 111.61(16) . 3_665
C52 C51 C11 125.44(18) . 3_665
C61 C62 C63 118.1(2) . .
C61 C62 H62 120.9 . .
C63 C62 H62 120.9 . .
N20 C21 N30 109.98(16) . .
N20 C21 C61 124.03(18) . .
N30 C21 C61 125.98(18) . .
N10 C11 N30 109.08(16) . .
N10 C11 C51 120.48(17) . 3_665
N30 C11 C51 130.44(17) . 3_665
C51 C52 C53 118.13(19) . .
C51 C52 H52 120.9 . .
C53 C52 H52 120.9 . .
N50 C55 C54 122.39(19) . .
N50 C55 H55 118.8 . .
C54 C55 H55 118.8 . .
N2 C2 C1 179.6(3) . .
N3 C3 C1 178.8(3) . .
C65 C64 C63 118.7(2) . .
C65 C64 H64 120.6 . .
C63 C64 H64 120.6 . .
C64 C63 C62 119.1(2) . .
C64 C63 H63 120.4 . .
C62 C63 H63 120.4 . .

loop_
_geom_bond_atom_site_label_1
_geom_bond_atom_site_label_2
_geom_bond_distance
_geom_bond_site_symmetry_2
Co1 N10 2.1116(15) 3_665
Co1 N10 2.1116(15) .
Co1 O1 2.1175(15) .
Co1 O1 2.1176(15) 3_665
Co1 N50 2.1458(16) .
Co1 N50 2.1459(16) 3_665
O3 N4 1.260(2) .
O1 H2O 0.84(3) .
O1 H1O 0.80(3) .
N50 C55 1.344(2) .
N50 C51 1.357(3) .
O2 N4 1.237(2) .
N4 C1 1.363(3) .
N60 C61 1.340(3) .
N60 C65 1.345(3) .
N10 C11 1.320(2) .
N10 N20 1.379(2) .
N20 C21 1.317(3) .
N30 C11 1.351(2) .
N30 C21 1.374(3) .
N30 N40 1.421(2) .
N40 H2N 0.94(3) .
N40 H1N 0.91(4) .
N3 C3 1.143(3) .
N2 C2 1.145(3) .
C65 C64 1.372(4) .
C65 H65 0.9500 .
C53 C54 1.377(3) .
C53 C52 1.396(3) .
C53 H53 0.9500 .
C61 C62 1.390(3) .
C61 C21 1.478(3) .
C54 C55 1.393(3) .
C54 H54 0.9500 .
C1 C2 1.407(3) .
C1 C3 1.418(3) .
C51 C52 1.385(3) .
C51 C11 1.479(3) 3_665
C62 C63 1.390(3) .
C62 H62 0.9500 .
C11 C51 1.479(3) 3_665
C52 H52 0.9500 .
C55 H55 0.9500 .
C64 C63 1.377(4) .
C64 H64 0.9500 .
C63 H63 0.9500 .

loop_
_geom_hbond_atom_site_label_D
_geom_hbond_atom_site_label_H
_geom_hbond_atom_site_label_A
_geom_hbond_distance_DH
_geom_hbond_distance_HA
_geom_hbond_distance_DA
_geom_hbond_angle_DHA
_geom_hbond_site_symmetry_A
C54 H54 O3 0.95 2.44 3.380(3) 172.2 1_455
C52 H52 N40 0.95 2.45 3.063(3) 122.6 3_665
C64 H64 O2 0.95 2.60 3.301(3) 131.1 2_545
O1 H2O O3 0.84(3) 1.89(3) 2.719(2) 168(3) .
O1 H2O N4 0.84(3) 2.62(3) 3.423(2) 160(2) .
O1 H1O N2 0.80(3) 2.07(4) 2.873(3) 175(3) 2_645
N40 H2N N3 0.94(3) 2.36(3) 3.200(4) 149(2) 3_665
N40 H1N O2 0.91(4) 2.49(4) 3.204(3) 136(3) 2_645
N40 H1N N2 0.91(4) 2.54(3) 3.096(3) 120(3) 1_545
